data_4131452
loop_
_publ_author_name
'Transue, Wesley J.'
'Velian, Alexandra'
'Nava, Matthew'
'Garc\'ia-Iriepa, Cristina'
'Temprado, Manuel'
'Cummins, Christopher C.'

_publ_section_title
;
 Mechanism and Scope of Phosphinidene Transfer from
 Dibenzo-7-phosphanorbornadiene Compounds.
;
_journal_issue 31
_journal_name_full 'Journal of the American Chemical Society'
_journal_page_first 10822
_journal_page_last 10831
_journal_paper_doi 10.1021/jacs.7b05464
_journal_volume 139
_journal_year 2017
_chemical_formula_sum 'C13 H24 N P'
_chemical_formula_weight 225.30
_space_group_crystal_system orthorhombic
_space_group_IT_number 62
_space_group_name_Hall '-P 2ac 2n'
_space_group_name_H-M_alt 'P n m a'
_atom_sites_solution_hydrogens geom
_atom_sites_solution_primary direct
_atom_sites_solution_secondary difmap
_audit_creation_method SHELXL-2014/7
_cell_angle_alpha 90
_cell_angle_beta 90
_cell_angle_gamma 90
_cell_formula_units_Z 4
_cell_length_a 21.9571(6)
_cell_length_b 11.9882(3)
_cell_length_c 4.87060(10)
_cell_measurement_reflns_used 9766
_cell_measurement_temperature 100(2)
_cell_measurement_theta_max 33.20
_cell_measurement_theta_min 2.52
_cell_volume 1282.07(5)
_computing_cell_refinement 'SAINT 7.46A (Bruker-AXS, 2011)'
_computing_data_collection 'APEX2 v2011.4.0 (Bruker-AXS, 2011)'
_computing_data_reduction 'SAINT 7.46A (Bruker-AXS, 2011)'
_computing_molecular_graphics 'Bruker SHELXTL'
_computing_publication_material 'Bruker SHELXTL'
_computing_structure_refinement 'SHELXL-2014/7 (Sheldrick, 2014)'
_computing_structure_solution 'SHELXS-97 (Sheldrick, 2008)'
_diffrn_ambient_temperature 100(2)
_diffrn_detector_area_resol_mean 8.3
_diffrn_measured_fraction_theta_full 0.998
_diffrn_measured_fraction_theta_max 0.999
_diffrn_measurement_device_type 'Bruker Smart APEX2 CCD'
_diffrn_measurement_method '\f and \w scans'
_diffrn_radiation_type MoK\a
_diffrn_radiation_wavelength 0.71073
_diffrn_reflns_av_R_equivalents 0.0303
_diffrn_reflns_av_unetI/netI 0.0082
_diffrn_reflns_Laue_measured_fraction_full 0.998
_diffrn_reflns_Laue_measured_fraction_max 0.999
_diffrn_reflns_limit_h_max 33
_diffrn_reflns_limit_h_min -33
_diffrn_reflns_limit_k_max 18
_diffrn_reflns_limit_k_min -18
_diffrn_reflns_limit_l_max 7
_diffrn_reflns_limit_l_min -7
_diffrn_reflns_number 71518
_diffrn_reflns_point_group_measured_fraction_full 0.998
_diffrn_reflns_point_group_measured_fraction_max 0.999
_diffrn_reflns_theta_full 25.242
_diffrn_reflns_theta_max 33.218
_diffrn_reflns_theta_min 2.516
_diffrn_source 'I\mS micro-focus sealed tube, multilayer optics'
_exptl_absorpt_coefficient_mu 0.185
_exptl_absorpt_correction_type multi-scan
_exptl_absorpt_process_details 'SADABS (Sheldrick, 2009)'
_exptl_crystal_colour colourless
_exptl_crystal_density_diffrn 1.167
_exptl_crystal_density_method 'not measured'
_exptl_crystal_description needle
_exptl_crystal_F_000 496
_exptl_crystal_size_max 0.528
_exptl_crystal_size_mid 0.168
_exptl_crystal_size_min 0.080
_exptl_transmission_factor_max 0.7465
_exptl_transmission_factor_min 0.6976
_refine_diff_density_max 0.431
_refine_diff_density_min -0.173
_refine_diff_density_rms 0.047
_refine_ls_extinction_method none
_refine_ls_goodness_of_fit_ref 1.064
_refine_ls_hydrogen_treatment constr
_refine_ls_matrix_type full
_refine_ls_number_parameters 89
_refine_ls_number_reflns 2564
_refine_ls_number_restraints 0
_refine_ls_restrained_S_all 1.064
_refine_ls_R_factor_all 0.0327
_refine_ls_R_factor_gt 0.0303
_refine_ls_shift/su_max 0.001
_refine_ls_shift/su_mean 0.000
_refine_ls_structure_factor_coef Fsqd
_refine_ls_weighting_details 'w=1/[\s^2^(Fo^2^)+(0.0470P)^2^+0.3282P] where P=(Fo^2^+2Fc^2^)/3'
_refine_ls_weighting_scheme calc
_refine_ls_wR_factor_gt 0.0836
_refine_ls_wR_factor_ref 0.0863
_reflns_Friedel_coverage 0.000
_reflns_number_gt 2378
_reflns_number_total 2564
_reflns_threshold_expression 'I > 2\s(I)'
_cod_data_source_file ja7b05464_si_003.cif
_cod_data_source_block X8_16069
_cod_database_code 4131452
_shelx_shelxl_version_number 2014/7
_shelx_space_group_comment
; 
The symmetry employed for this shelxl refinement is uniquely defined 
by the following loop, which should always be used as a source of 
symmetry information in preference to the above space-group names. 
They are only intended as comments. 
;
_shelx_estimated_absorpt_t_min 0.908
_shelx_estimated_absorpt_t_max 0.985

loop_
_space_group_symop_operation_xyz
'x, y, z'
'-x+1/2, -y, z+1/2'
'-x, y+1/2, -z'
'x+1/2, -y+1/2, -z+1/2'
'-x, -y, -z'
'x-1/2, y, -z-1/2'
'x, -y-1/2, z'
'-x-1/2, y-1/2, z-1/2'

loop_
_atom_site_label
_atom_site_type_symbol
_atom_site_fract_x
_atom_site_fract_y
_atom_site_fract_z
_atom_site_U_iso_or_equiv
_atom_site_adp_type
_atom_site_occupancy
_atom_site_site_symmetry_order
_atom_site_calc_flag
_atom_site_refinement_flags_posn
_atom_site_refinement_flags_adp
_atom_site_refinement_flags_occupancy
_atom_site_disorder_assembly
_atom_site_disorder_group
P1 P 0.56931(2) 0.7500 0.87047(5) 0.01469(7) Uani 1 2 d S T P . .
N1 N 0.64001(3) 0.7500 0.71078(16) 0.01411(13) Uani 1 2 d S T P A .
C1 C 0.65798(3) 0.64576(5) 0.56984(13) 0.01649(12) Uani 1 1 d . . . . .
H1 H 0.6337 0.6386 0.3970 0.020 Uiso 1 1 calc R U . A .
C2 C 0.72573(3) 0.64716(6) 0.49574(15) 0.02157(13) Uani 1 1 d . . . . .
H2A H 0.7502 0.6450 0.6664 0.026 Uiso 1 1 calc R U . . .
H2B H 0.7356 0.5796 0.3875 0.026 Uiso 1 1 calc R U . . .
C3 C 0.74292(5) 0.7500 0.3314(2) 0.0239(2) Uani 1 2 d S T P . .
H3A H 0.7872 0.7500 0.2940 0.029 Uiso 1 2 calc R U P . .
H3B H 0.7211 0.7500 0.1535 0.029 Uiso 1 2 calc R U P . .
C11 C 0.64543(3) 0.54439(6) 0.75016(16) 0.02172(13) Uani 1 1 d . . . . .
H11A H 0.6666 0.5531 0.9260 0.033 Uiso 1 1 calc R U . . .
H11B H 0.6601 0.4770 0.6577 0.033 Uiso 1 1 calc R U . . .
H11C H 0.6015 0.5380 0.7827 0.033 Uiso 1 1 calc R U . . .
C4 C 0.5140(3) 0.6853(3) 0.639(2) 0.0135(6) Uani 0.5 1 d . . P A -1
H4 H 0.5342 0.6460 0.4826 0.016 Uiso 0.5 1 calc R U P A -1
C5 C 0.4624(3) 0.6216(3) 0.7491(14) 0.0202(6) Uani 0.5 1 d . . P A -1
H5A H 0.4728 0.5945 0.9353 0.024 Uiso 0.5 1 calc R U P A -1
H5B H 0.4552 0.5557 0.6311 0.024 Uiso 0.5 1 calc R U P A -1
C6 C 0.40240(6) 0.69330(13) 0.7642(4) 0.0222(3) Uani 0.5 1 d . . P A -1
H6A H 0.3863 0.7061 0.5770 0.027 Uiso 0.5 1 calc R U P A -1
H6B H 0.3711 0.6532 0.8720 0.027 Uiso 0.5 1 calc R U P A -1
C7 C 0.41704(7) 0.80440(13) 0.9002(4) 0.0240(3) Uani 0.5 1 d . . P A -1
H7A H 0.3788 0.8449 0.9400 0.029 Uiso 0.5 1 calc R U P A -1
H7B H 0.4384 0.7911 1.0762 0.029 Uiso 0.5 1 calc R U P A -1
C8 C 0.4565(3) 0.8737(3) 0.7150(14) 0.0202(6) Uani 0.5 1 d . . P A -1
H8A H 0.4703 0.9404 0.8173 0.024 Uiso 0.5 1 calc R U P A -1
H8B H 0.4317 0.8997 0.5577 0.024 Uiso 0.5 1 calc R U P A -1
C9 C 0.5141(3) 0.8100(3) 0.602(2) 0.0135(6) Uani 0.5 1 d . . P A -1
H9 H 0.5325 0.8392 0.4282 0.016 Uiso 0.5 1 calc R U P A -1

loop_
_atom_site_aniso_label
_atom_site_aniso_U_11
_atom_site_aniso_U_22
_atom_site_aniso_U_33
_atom_site_aniso_U_23
_atom_site_aniso_U_13
_atom_site_aniso_U_12
P1 0.01228(11) 0.01940(12) 0.01240(11) 0.000 0.00033(7) 0.000
N1 0.0122(3) 0.0151(3) 0.0150(3) 0.000 0.0009(2) 0.000
C1 0.0139(2) 0.0184(3) 0.0171(2) -0.0024(2) -0.00062(19) 0.00198(19)
C2 0.0141(3) 0.0282(3) 0.0224(3) -0.0031(3) 0.0004(2) 0.0045(2)
C3 0.0143(4) 0.0372(5) 0.0203(4) 0.000 0.0033(3) 0.000
C11 0.0211(3) 0.0171(3) 0.0270(3) 0.0000(2) -0.0012(2) 0.0025(2)
C4 0.0132(2) 0.0184(3) 0.009(2) -0.0007(5) -0.0001(6) 0.0024(7)
C5 0.0104(10) 0.0176(3) 0.0327(14) -0.0013(6) -0.0050(10) 0.0015(6)
C6 0.0137(5) 0.0234(6) 0.0296(7) -0.0012(6) 0.0018(5) -0.0013(4)
C7 0.0183(6) 0.0248(7) 0.0290(8) -0.0061(6) 0.0064(6) 0.0009(5)
C8 0.0104(10) 0.0176(3) 0.0327(14) -0.0013(6) -0.0050(10) 0.0015(6)
C9 0.0132(2) 0.0184(3) 0.009(2) -0.0007(5) -0.0001(6) 0.0024(7)

loop_
_atom_type_symbol
_atom_type_description
_atom_type_scat_dispersion_real
_atom_type_scat_dispersion_imag
_atom_type_scat_source
C C 0.0033 0.0016 'International Tables Vol C Tables 4.2.6.8 and 6.1.1.4'
H H 0.0000 0.0000 'International Tables Vol C Tables 4.2.6.8 and 6.1.1.4'
N N 0.0061 0.0033 'International Tables Vol C Tables 4.2.6.8 and 6.1.1.4'
P P 0.1023 0.0942 'International Tables Vol C Tables 4.2.6.8 and 6.1.1.4'

loop_
_geom_angle_atom_site_label_1
_geom_angle_atom_site_label_2
_geom_angle_atom_site_label_3
_geom_angle
_geom_angle_site_symmetry_1
N1 P1 C4 108.5(3) .
N1 P1 C9 105.0(2) .
C4 P1 C9 47.21(7) .
C1 N1 C1 115.29(7) 7_575
C1 N1 P1 116.50(4) 7_575
C1 N1 P1 116.51(4) .
N1 C1 C11 110.97(5) .
N1 C1 C2 111.06(6) .
C11 C1 C2 108.68(5) .
N1 C1 H1 108.7 .
C11 C1 H1 108.7 .
C2 C1 H1 108.7 .
C3 C2 C1 112.02(6) .
C3 C2 H2A 109.2 .
C1 C2 H2A 109.2 .
C3 C2 H2B 109.2 .
C1 C2 H2B 109.2 .
H2A C2 H2B 107.9 .
C2 C3 C2 108.66(8) 7_575
C2 C3 H3A 110.0 7_575
C2 C3 H3A 110.0 .
C2 C3 H3B 110.0 7_575
C2 C3 H3B 110.0 .
H3A C3 H3B 108.3 .
C1 C11 H11A 109.5 .
C1 C11 H11B 109.5 .
H11A C11 H11B 109.5 .
C1 C11 H11C 109.5 .
H11A C11 H11C 109.5 .
H11B C11 H11C 109.5 .
C5 C4 C9 124.2(7) .
C5 C4 P1 120.5(6) .
C9 C4 P1 69.7(6) .
C5 C4 H4 112.0 .
C9 C4 H4 112.0 .
P1 C4 H4 112.0 .
C4 C5 C6 112.3(2) .
C4 C5 H5A 109.2 .
C6 C5 H5A 109.2 .
C4 C5 H5B 109.2 .
C6 C5 H5B 109.2 .
H5A C5 H5B 107.9 .
C7 C6 C5 108.7(3) .
C7 C6 H6A 109.9 .
C5 C6 H6A 109.9 .
C7 C6 H6B 109.9 .
C5 C6 H6B 109.9 .
H6A C6 H6B 108.3 .
C8 C7 C6 110.17(19) .
C8 C7 H7A 109.6 .
C6 C7 H7A 109.6 .
C8 C7 H7B 109.6 .
C6 C7 H7B 109.6 .
H7A C7 H7B 108.1 .
C7 C8 C9 113.9(4) .
C7 C8 H8A 108.8 .
C9 C8 H8A 108.8 .
C7 C8 H8B 108.8 .
C9 C8 H8B 108.8 .
H8A C8 H8B 107.7 .
C4 C9 C8 116.0(7) .
C4 C9 P1 63.1(6) .
C8 C9 P1 116.6(6) .
C4 C9 H9 116.8 .
C8 C9 H9 116.8 .
P1 C9 H9 116.8 .

loop_
_geom_bond_atom_site_label_1
_geom_bond_atom_site_label_2
_geom_bond_distance
_geom_bond_site_symmetry_2
P1 N1 1.7364(8) .
P1 C4 1.829(9) .
P1 C9 1.924(9) .
N1 C1 1.4793(7) 7_575
N1 C1 1.4794(7) .
C1 C11 1.5245(10) .
C1 C2 1.5309(9) .
C1 H1 1.0000 .
C2 C3 1.5176(10) .
C2 H2A 0.9900 .
C2 H2B 0.9900 .
C3 C2 1.5176(10) 7_575
C3 H3A 0.9900 .
C3 H3B 0.9900 .
C11 H11A 0.9800 .
C11 H11B 0.9800 .
C11 H11C 0.9800 .
C4 C5 1.467(8) .
C4 C9 1.506(3) .
C4 H4 1.0000 .
C5 C6 1.576(5) .
C5 H5A 0.9900 .
C5 H5B 0.9900 .
C6 C7 1.522(2) .
C6 H6A 0.9900 .
C6 H6B 0.9900 .
C7 C8 1.502(6) .
C7 H7A 0.9900 .
C7 H7B 0.9900 .
C8 C9 1.577(8) .
C8 H8A 0.9900 .
C8 H8B 0.9900 .
C9 H9 1.0000 .
